data_4303179
loop_
_publ_author_name
'Fabio Zobi'
'Lukas Kromer'
'Bernhard Spingler'
'Roger Alberto'

_publ_section_title
;
Synthesis and Reactivity of the 17 e-Complex [ReIIBr4(CO)2]2-: A
Convenient Entry into Rhenium(II) Chemistry
;
_journal_name_full 'Inorganic Chemistry'
_journal_page_first 8965
_journal_page_last 8970
_journal_paper_doi 10.1021/ic901031x
_journal_volume 48
_journal_year 2009
_chemical_formula_sum 'C16 H28 Br2 N5 O2 Re'
_chemical_formula_weight 668.45
_chemical_name_systematic
; 
 ? 
;
_space_group_IT_number 14
_symmetry_cell_setting monoclinic
_symmetry_space_group_name_Hall '-P 2yn'
_symmetry_space_group_name_H-M 'P 1 21/n 1'
_atom_sites_solution_hydrogens geom
_atom_sites_solution_primary direct
_atom_sites_solution_secondary difmap
_audit_creation_method SHELXL-97
_cell_angle_alpha 90.00
_cell_angle_beta 99.161(8)
_cell_angle_gamma 90.00
_cell_formula_units_Z 4
_cell_length_a 8.0465(5)
_cell_length_b 18.4213(10)
_cell_length_c 14.7645(11)
_cell_measurement_reflns_used 8000
_cell_measurement_temperature 183(2)
_cell_measurement_theta_max 30.5
_cell_measurement_theta_min 2.7
_cell_volume 2160.6(2)
_computing_cell_refinement 'IPDS (Stoe, 1999)'
_computing_data_collection 'IPDS (Stoe, 1999)'
_computing_data_reduction 'X-RED (Stoe, 1999)'
_computing_molecular_graphics 'ORTEP-3 (Farrugia, 1997)'
_computing_publication_material 'SHELXL-97 (Sheldrick, 1997)'
_computing_structure_refinement 'SHELXL-97 (Sheldrick, 1997)'
_computing_structure_solution 'SIR-97 (Altomare, 1999)'
_diffrn_ambient_temperature 183(2)
_diffrn_measured_fraction_theta_full 0.948
_diffrn_measured_fraction_theta_max 0.948
_diffrn_measurement_device_type 'Stoe IPDS'
_diffrn_measurement_method '/f oscillation scan'
_diffrn_radiation_monochromator graphite
_diffrn_radiation_source 'fine-focus sealed tube'
_diffrn_radiation_type MoK\a
_diffrn_radiation_wavelength 0.71073
_diffrn_reflns_av_R_equivalents 0.0632
_diffrn_reflns_av_sigmaI/netI 0.0290
_diffrn_reflns_limit_h_max 10
_diffrn_reflns_limit_h_min -10
_diffrn_reflns_limit_k_max 24
_diffrn_reflns_limit_k_min -24
_diffrn_reflns_limit_l_max 19
_diffrn_reflns_limit_l_min -19
_diffrn_reflns_number 30848
_diffrn_reflns_theta_full 27.88
_diffrn_reflns_theta_max 27.88
_diffrn_reflns_theta_min 2.62
_diffrn_standards_interval_count 'every image'
_diffrn_standards_interval_time 5.5
_diffrn_standards_number 50-200
_exptl_absorpt_coefficient_mu 9.343
_exptl_absorpt_correction_T_max 0.5021
_exptl_absorpt_correction_T_min 0.2269
_exptl_absorpt_correction_type numerical
_exptl_crystal_colour colourless
_exptl_crystal_density_diffrn 2.055
_exptl_crystal_density_method 'not measured'
_exptl_crystal_description needle
_exptl_crystal_F_000 1280
_exptl_crystal_size_max 0.45
_exptl_crystal_size_mid 0.13
_exptl_crystal_size_min 0.09
_refine_diff_density_max 1.943
_refine_diff_density_min -1.551
_refine_diff_density_rms 0.203
_refine_ls_extinction_coef 0.0035(4)
_refine_ls_extinction_expression Fc^*^=kFc[1+0.001xFc^2^\l^3^/sin(2\q)]^-1/4^
_refine_ls_extinction_method SHELXL
_refine_ls_goodness_of_fit_ref 1.154
_refine_ls_hydrogen_treatment constr
_refine_ls_matrix_type full
_refine_ls_number_parameters 240
_refine_ls_number_reflns 4893
_refine_ls_number_restraints 0
_refine_ls_restrained_S_all 1.154
_refine_ls_R_factor_all 0.0555
_refine_ls_R_factor_gt 0.0501
_refine_ls_shift/su_max 0.003
_refine_ls_shift/su_mean 0.000
_refine_ls_structure_factor_coef Fsqd
_refine_ls_weighting_details 'calc w=1/[\s^2^(Fo^2^)+(0.0800P)^2^+5.7666P] where P=(Fo^2^+2Fc^2^)/3'
_refine_ls_weighting_scheme calc
_refine_ls_wR_factor_gt 0.1330
_refine_ls_wR_factor_ref 0.1396
_reflns_number_gt 4194
_reflns_number_total 4893
_reflns_threshold_expression >2sigma(I)
_cod_data_source_file ic901031x_si_001_3.cif
_cod_data_source_block lk051006
_cod_database_code 4303179

loop_
_symmetry_equiv_pos_as_xyz
'x, y, z'
'-x+1/2, y+1/2, -z+1/2'
'-x, -y, -z'
'x-1/2, -y-1/2, z-1/2'

loop_
_atom_site_label
_atom_site_type_symbol
_atom_site_fract_x
_atom_site_fract_y
_atom_site_fract_z
_atom_site_U_iso_or_equiv
_atom_site_adp_type
_atom_site_occupancy
_atom_site_symmetry_multiplicity
_atom_site_calc_flag
_atom_site_refinement_flags
_atom_site_disorder_assembly
_atom_site_disorder_group
Re1 Re 0.68897(3) 0.224804(14) 0.064440(17) 0.03555(15) Uani 1 1 d . . .
C1 C 0.8899(10) 0.2748(4) 0.0717(5) 0.0420(16) Uani 1 1 d . . .
C2 C 0.6925(10) 0.2168(4) -0.0629(6) 0.0444(17) Uani 1 1 d . . .
C3 C 0.2965(10) 0.1949(4) 0.0738(5) 0.0433(16) Uani 1 1 d . . .
H3A H 0.2836 0.2411 0.1003 0.052 Uiso 1 1 calc R . .
C4 C 0.2363(11) 0.0875(4) 0.0146(5) 0.0468(17) Uani 1 1 d . . .
H4A H 0.1769 0.0450 -0.0080 0.056 Uiso 1 1 calc R . .
C5 C 0.4018(11) 0.1015(4) 0.0156(5) 0.0451(16) Uani 1 1 d . . .
H5A H 0.4797 0.0697 -0.0062 0.054 Uiso 1 1 calc R . .
C6 C 0.8140(11) 0.2125(4) 0.2769(5) 0.0476(18) Uani 1 1 d . . .
H6A H 0.9182 0.1946 0.2637 0.057 Uiso 1 1 calc R . .
C7 C 0.6187(12) 0.2467(5) 0.3551(5) 0.0516(18) Uani 1 1 d . . .
H7A H 0.5577 0.2573 0.4036 0.062 Uiso 1 1 calc R . .
C8 C 0.5638(11) 0.2532(4) 0.2638(5) 0.0476(17) Uani 1 1 d . . .
H8A H 0.4558 0.2706 0.2373 0.057 Uiso 1 1 calc R . .
C9 C 0.9645(14) 0.4873(5) 0.1184(6) 0.062(2) Uani 1 1 d . . .
H9A H 0.9306 0.4360 0.1075 0.074 Uiso 1 1 calc R . .
H9B H 1.0323 0.5013 0.0707 0.074 Uiso 1 1 calc R . .
C10 C 0.8072(19) 0.5337(7) 0.1065(9) 0.098(5) Uani 1 1 d . . .
H10C H 0.7431 0.5261 0.0450 0.117 Uiso 1 1 calc R . .
H10B H 0.8389 0.5850 0.1142 0.117 Uiso 1 1 calc R . .
H10A H 0.7378 0.5201 0.1527 0.117 Uiso 1 1 calc R . .
C11 C 1.1354(14) 0.5690(5) 0.2326(7) 0.062(2) Uani 1 1 d . . .
H11A H 1.0361 0.6003 0.2350 0.074 Uiso 1 1 calc R . .
H11B H 1.2039 0.5692 0.2946 0.074 Uiso 1 1 calc R . .
C12 C 1.2378(19) 0.6023(7) 0.1669(9) 0.092(4) Uani 1 1 d . . .
H12C H 1.2691 0.6520 0.1865 0.111 Uiso 1 1 calc R . .
H12B H 1.1712 0.6033 0.1053 0.111 Uiso 1 1 calc R . .
H12A H 1.3398 0.5735 0.1661 0.111 Uiso 1 1 calc R . .
C13 C 1.2231(12) 0.4416(5) 0.2090(7) 0.060(2) Uani 1 1 d . . .
H13A H 1.1794 0.3914 0.2016 0.072 Uiso 1 1 calc R . .
H13B H 1.2744 0.4532 0.1541 0.072 Uiso 1 1 calc R . .
C14 C 1.3583(14) 0.4436(5) 0.2908(9) 0.075(3) Uani 1 1 d . . .
H14C H 1.4420 0.4060 0.2849 0.090 Uiso 1 1 calc R . .
H14B H 1.3089 0.4348 0.3463 0.090 Uiso 1 1 calc R . .
H14A H 1.4127 0.4913 0.2949 0.090 Uiso 1 1 calc R . .
C15 C 0.9763(13) 0.4695(6) 0.2859(6) 0.061(2) Uani 1 1 d . . .
H15B H 1.0553 0.4661 0.3445 0.073 Uiso 1 1 calc R . .
H15A H 0.8931 0.5078 0.2932 0.073 Uiso 1 1 calc R . .
C16 C 0.8846(14) 0.3979(6) 0.2688(6) 0.066(3) Uani 1 1 d . . .
H16C H 0.8184 0.3888 0.3179 0.080 Uiso 1 1 calc R . .
H16B H 0.9667 0.3587 0.2677 0.080 Uiso 1 1 calc R . .
H16A H 0.8094 0.3997 0.2097 0.080 Uiso 1 1 calc R . .
N1 N 0.4395(7) 0.1698(3) 0.0534(4) 0.0336(11) Uani 1 1 d . . .
N2 N 0.6872(8) 0.2309(3) 0.2149(4) 0.0375(13) Uani 1 1 d . . .
N3 N 0.1720(8) 0.1468(4) 0.0525(4) 0.0457(14) Uani 1 1 d . . .
H3 H 0.0671 0.1523 0.0613 0.055 Uiso 1 1 calc R . .
N4 N 0.7786(11) 0.2221(4) 0.3626(5) 0.0518(17) Uani 1 1 d . . .
H4 H 0.8474 0.2137 0.4141 0.062 Uiso 1 1 calc R . .
N5 N 1.0746(9) 0.4927(3) 0.2109(4) 0.0455(14) Uani 1 1 d . . .
O1 O 1.0148(8) 0.3091(3) 0.0730(4) 0.0550(14) Uani 1 1 d . . .
O2 O 0.7009(9) 0.2135(3) -0.1403(4) 0.0540(15) Uani 1 1 d . . .
Br1 Br 0.52472(10) 0.34722(4) 0.05191(5) 0.0435(2) Uani 1 1 d . . .
Br2 Br 0.81127(10) 0.09495(4) 0.10224(6) 0.0473(2) Uani 1 1 d . . .

loop_
_atom_site_aniso_label
_atom_site_aniso_U_11
_atom_site_aniso_U_22
_atom_site_aniso_U_33
_atom_site_aniso_U_23
_atom_site_aniso_U_13
_atom_site_aniso_U_12
Re1 0.0309(2) 0.0370(2) 0.0387(2) -0.00076(9) 0.00552(12) -0.00077(9)
C1 0.039(5) 0.037(4) 0.051(4) -0.004(3) 0.011(3) 0.008(3)
C2 0.029(4) 0.040(4) 0.063(5) -0.004(3) 0.006(3) -0.003(3)
C3 0.037(4) 0.050(4) 0.043(4) -0.001(3) 0.006(3) -0.001(3)
C4 0.043(5) 0.045(4) 0.050(4) -0.006(3) 0.000(3) -0.008(3)
C5 0.049(5) 0.042(4) 0.043(4) -0.001(3) 0.003(3) -0.002(3)
C6 0.046(5) 0.049(4) 0.045(4) 0.004(3) 0.000(3) 0.011(3)
C7 0.054(5) 0.062(5) 0.039(4) -0.007(3) 0.007(3) -0.006(4)
C8 0.048(5) 0.046(4) 0.046(4) -0.002(3) 0.002(3) -0.005(3)
C9 0.083(7) 0.059(5) 0.042(4) 0.002(4) 0.005(4) -0.003(5)
C10 0.103(11) 0.072(7) 0.101(9) 0.000(6) -0.038(8) 0.015(7)
C11 0.074(7) 0.040(4) 0.072(6) -0.009(4) 0.013(5) -0.003(4)
C12 0.107(11) 0.070(7) 0.100(9) 0.015(6) 0.017(8) -0.021(7)
C13 0.051(6) 0.050(5) 0.081(6) -0.021(4) 0.014(4) -0.003(4)
C14 0.057(7) 0.048(5) 0.114(9) -0.008(5) -0.010(6) -0.007(4)
C15 0.062(6) 0.078(6) 0.043(4) -0.008(4) 0.010(4) -0.011(4)
C16 0.071(7) 0.076(6) 0.049(5) 0.010(4) 0.000(4) -0.019(5)
N1 0.030(3) 0.035(3) 0.036(3) 0.000(2) 0.005(2) -0.005(2)
N2 0.035(3) 0.050(3) 0.027(3) 0.000(2) 0.002(2) -0.003(2)
N3 0.034(4) 0.059(4) 0.045(3) 0.000(3) 0.007(2) -0.005(3)
N4 0.059(5) 0.053(4) 0.040(3) 0.003(3) -0.001(3) -0.001(3)
N5 0.051(4) 0.045(3) 0.042(3) -0.006(2) 0.008(3) 0.002(3)
O1 0.039(3) 0.048(3) 0.079(4) -0.012(3) 0.014(3) -0.010(2)
O2 0.065(4) 0.065(4) 0.035(3) -0.006(2) 0.018(3) -0.004(3)
Br1 0.0425(5) 0.0405(4) 0.0454(4) -0.0013(3) 0.0005(3) 0.0029(3)
Br2 0.0368(5) 0.0406(4) 0.0658(5) 0.0041(3) 0.0122(3) 0.0018(3)

loop_
_atom_type_symbol
_atom_type_description
_atom_type_scat_dispersion_real
_atom_type_scat_dispersion_imag
_atom_type_scat_source
C C 0.0033 0.0016 'International Tables Vol C Tables 4.2.6.8 and 6.1.1.4'
H H 0.0000 0.0000 'International Tables Vol C Tables 4.2.6.8 and 6.1.1.4'
N N 0.0061 0.0033 'International Tables Vol C Tables 4.2.6.8 and 6.1.1.4'
O O 0.0106 0.0060 'International Tables Vol C Tables 4.2.6.8 and 6.1.1.4'
Br Br -0.2901 2.4595 'International Tables Vol C Tables 4.2.6.8 and 6.1.1.4'
Re Re -1.0185 7.2310 'International Tables Vol C Tables 4.2.6.8 and 6.1.1.4'

loop_
_geom_angle_atom_site_label_1
_geom_angle_atom_site_label_2
_geom_angle_atom_site_label_3
_geom_angle
_geom_angle_site_symmetry_1
_geom_angle_site_symmetry_3
_geom_angle_publ_flag
C1 Re1 C2 86.9(3) . . ?
C1 Re1 N2 93.5(3) . . ?
C2 Re1 N2 178.3(3) . . ?
C1 Re1 N1 177.1(3) . . ?
C2 Re1 N1 92.7(3) . . ?
N2 Re1 N1 87.0(2) . . ?
C1 Re1 Br1 90.1(2) . . ?
C2 Re1 Br1 94.8(2) . . ?
N2 Re1 Br1 86.77(16) . . ?
N1 Re1 Br1 87.02(15) . . ?
C1 Re1 Br2 98.5(2) . . ?
C2 Re1 Br2 94.4(2) . . ?
N2 Re1 Br2 83.96(16) . . ?
N1 Re1 Br2 84.45(14) . . ?
Br1 Re1 Br2 167.71(3) . . ?
O1 C1 Re1 176.6(7) . . ?
O2 C2 Re1 177.1(7) . . ?
N1 C3 N3 111.2(7) . . ?
N1 C3 H3A 124.4 . . ?
N3 C3 H3A 124.4 . . ?
C5 C4 N3 106.2(7) . . ?
C5 C4 H4A 126.9 . . ?
N3 C4 H4A 126.9 . . ?
C4 C5 N1 109.2(7) . . ?
C4 C5 H5A 125.4 . . ?
N1 C5 H5A 125.4 . . ?
N2 C6 N4 111.5(8) . . ?
N2 C6 H6A 124.3 . . ?
N4 C6 H6A 124.3 . . ?
N4 C7 C8 105.4(8) . . ?
N4 C7 H7A 127.3 . . ?
C8 C7 H7A 127.3 . . ?
C7 C8 N2 110.3(8) . . ?
C7 C8 H8A 124.8 . . ?
N2 C8 H8A 124.8 . . ?
N5 C9 C10 115.3(8) . . ?
N5 C9 H9A 108.4 . . ?
C10 C9 H9A 108.4 . . ?
N5 C9 H9B 108.4 . . ?
C10 C9 H9B 108.4 . . ?
H9A C9 H9B 107.5 . . ?
C9 C10 H10C 109.5 . . ?
C9 C10 H10B 109.5 . . ?
H10C C10 H10B 109.5 . . ?
C9 C10 H10A 109.5 . . ?
H10C C10 H10A 109.5 . . ?
H10B C10 H10A 109.5 . . ?
C12 C11 N5 115.9(8) . . ?
C12 C11 H11A 108.3 . . ?
N5 C11 H11A 108.3 . . ?
C12 C11 H11B 108.3 . . ?
N5 C11 H11B 108.3 . . ?
H11A C11 H11B 107.4 . . ?
C11 C12 H12C 109.5 . . ?
C11 C12 H12B 109.5 . . ?
H12C C12 H12B 109.5 . . ?
C11 C12 H12A 109.5 . . ?
H12C C12 H12A 109.5 . . ?
H12B C12 H12A 109.5 . . ?
C14 C13 N5 116.3(7) . . ?
C14 C13 H13A 108.2 . . ?
N5 C13 H13A 108.2 . . ?
C14 C13 H13B 108.2 . . ?
N5 C13 H13B 108.2 . . ?
H13A C13 H13B 107.4 . . ?
C13 C14 H14C 109.5 . . ?
C13 C14 H14B 109.5 . . ?
H14C C14 H14B 109.5 . . ?
C13 C14 H14A 109.5 . . ?
H14C C14 H14A 109.5 . . ?
H14B C14 H14A 109.5 . . ?
C16 C15 N5 114.7(7) . . ?
C16 C15 H15B 108.6 . . ?
N5 C15 H15B 108.6 . . ?
C16 C15 H15A 108.6 . . ?
N5 C15 H15A 108.6 . . ?
H15B C15 H15A 107.6 . . ?
C15 C16 H16C 109.5 . . ?
C15 C16 H16B 109.5 . . ?
H16C C16 H16B 109.5 . . ?
C15 C16 H16A 109.5 . . ?
H16C C16 H16A 109.5 . . ?
H16B C16 H16A 109.5 . . ?
C3 N1 C5 105.5(6) . . ?
C3 N1 Re1 129.2(5) . . ?
C5 N1 Re1 125.2(5) . . ?
C6 N2 C8 104.9(6) . . ?
C6 N2 Re1 124.1(6) . . ?
C8 N2 Re1 131.0(5) . . ?
C3 N3 C4 107.9(7) . . ?
C3 N3 H3 126.0 . . ?
C4 N3 H3 126.0 . . ?
C6 N4 C7 107.9(7) . . ?
C6 N4 H4 126.0 . . ?
C7 N4 H4 126.0 . . ?
C11 N5 C9 112.2(7) . . ?
C11 N5 C15 107.2(6) . . ?
C9 N5 C15 110.1(7) . . ?
C11 N5 C13 110.5(7) . . ?
C9 N5 C13 107.0(7) . . ?
C15 N5 C13 109.9(7) . . ?

loop_
_geom_bond_atom_site_label_1
_geom_bond_atom_site_label_2
_geom_bond_distance
_geom_bond_site_symmetry_2
_geom_bond_publ_flag
Re1 C1 1.849(8) . ?
Re1 C2 1.891(9) . ?
Re1 N2 2.226(6) . ?
Re1 N1 2.231(5) . ?
Re1 Br1 2.6054(8) . ?
Re1 Br2 2.6129(8) . ?
C1 O1 1.185(10) . ?
C2 O2 1.157(10) . ?
C3 N1 1.319(10) . ?
C3 N3 1.337(10) . ?
C3 H3A 0.9500 . ?
C4 C5 1.354(12) . ?
C4 N3 1.366(10) . ?
C4 H4A 0.9500 . ?
C5 N1 1.390(9) . ?
C5 H5A 0.9500 . ?
C6 N2 1.303(10) . ?
C6 N4 1.352(11) . ?
C6 H6A 0.9500 . ?
C7 N4 1.353(12) . ?
C7 C8 1.355(11) . ?
C7 H7A 0.9500 . ?
C8 N2 1.381(10) . ?
C8 H8A 0.9500 . ?
C9 N5 1.508(10) . ?
C9 C10 1.514(16) . ?
C9 H9A 0.9900 . ?
C9 H9B 0.9900 . ?
C10 H10C 0.9800 . ?
C10 H10B 0.9800 . ?
C10 H10A 0.9800 . ?
C11 C12 1.500(15) . ?
C11 N5 1.507(11) . ?
C11 H11A 0.9900 . ?
C11 H11B 0.9900 . ?
C12 H12C 0.9800 . ?
C12 H12B 0.9800 . ?
C12 H12A 0.9800 . ?
C13 C14 1.491(14) . ?
C13 N5 1.524(11) . ?
C13 H13A 0.9900 . ?
C13 H13B 0.9900 . ?
C14 H14C 0.9800 . ?
C14 H14B 0.9800 . ?
C14 H14A 0.9800 . ?
C15 C16 1.514(13) . ?
C15 N5 1.521(11) . ?
C15 H15B 0.9900 . ?
C15 H15A 0.9900 . ?
C16 H16C 0.9800 . ?
C16 H16B 0.9800 . ?
C16 H16A 0.9800 . ?
N3 H3 0.8800 . ?
N4 H4 0.8800 . ?

loop_
_geom_torsion_atom_site_label_1
_geom_torsion_atom_site_label_2
_geom_torsion_atom_site_label_3
_geom_torsion_atom_site_label_4
_geom_torsion
_geom_torsion_site_symmetry_1
_geom_torsion_site_symmetry_2
_geom_torsion_site_symmetry_3
_geom_torsion_site_symmetry_4
_geom_torsion_publ_flag
C2 Re1 C1 O1 54(11) . . . . ?
N2 Re1 C1 O1 -127(11) . . . . ?
N1 Re1 C1 O1 -28(15) . . . . ?
Br1 Re1 C1 O1 -41(11) . . . . ?
Br2 Re1 C1 O1 148(11) . . . . ?
C1 Re1 C2 O2 0(14) . . . . ?
N2 Re1 C2 O2 -103(16) . . . . ?
N1 Re1 C2 O2 177(100) . . . . ?
Br1 Re1 C2 O2 90(14) . . . . ?
Br2 Re1 C2 O2 -98(14) . . . . ?
N3 C4 C5 N1 -0.5(8) . . . . ?
N4 C7 C8 N2 1.6(10) . . . . ?
N3 C3 N1 C5 0.8(8) . . . . ?
N3 C3 N1 Re1 176.2(4) . . . . ?
C4 C5 N1 C3 -0.2(8) . . . . ?
C4 C5 N1 Re1 -175.8(5) . . . . ?
C1 Re1 N1 C3 -37(6) . . . . ?
C2 Re1 N1 C3 -119.0(6) . . . . ?
N2 Re1 N1 C3 62.6(6) . . . . ?
Br1 Re1 N1 C3 -24.3(6) . . . . ?
Br2 Re1 N1 C3 146.8(6) . . . . ?
C1 Re1 N1 C5 137(5) . . . . ?
C2 Re1 N1 C5 55.6(6) . . . . ?
N2 Re1 N1 C5 -122.8(5) . . . . ?
Br1 Re1 N1 C5 150.3(5) . . . . ?
Br2 Re1 N1 C5 -38.6(5) . . . . ?
N4 C6 N2 C8 -0.2(9) . . . . ?
N4 C6 N2 Re1 179.6(5) . . . . ?
C7 C8 N2 C6 -0.9(9) . . . . ?
C7 C8 N2 Re1 179.3(6) . . . . ?
C1 Re1 N2 C6 -50.5(7) . . . . ?
C2 Re1 N2 C6 53(10) . . . . ?
N1 Re1 N2 C6 132.3(6) . . . . ?
Br1 Re1 N2 C6 -140.5(6) . . . . ?
Br2 Re1 N2 C6 47.6(6) . . . . ?
C1 Re1 N2 C8 129.2(7) . . . . ?
C2 Re1 N2 C8 -127(9) . . . . ?
N1 Re1 N2 C8 -47.9(6) . . . . ?
Br1 Re1 N2 C8 39.3(6) . . . . ?
Br2 Re1 N2 C8 -132.6(6) . . . . ?
N1 C3 N3 C4 -1.1(9) . . . . ?
C5 C4 N3 C3 0.9(9) . . . . ?
N2 C6 N4 C7 1.2(10) . . . . ?
C8 C7 N4 C6 -1.7(9) . . . . ?
C12 C11 N5 C9 -59.7(12) . . . . ?
C12 C11 N5 C15 179.4(10) . . . . ?
C12 C11 N5 C13 59.7(11) . . . . ?
C10 C9 N5 C11 -59.4(12) . . . . ?
C10 C9 N5 C15 59.9(11) . . . . ?
C10 C9 N5 C13 179.3(9) . . . . ?
C16 C15 N5 C11 171.9(9) . . . . ?
C16 C15 N5 C9 49.7(11) . . . . ?
C16 C15 N5 C13 -67.9(10) . . . . ?
C14 C13 N5 C11 51.7(11) . . . . ?
C14 C13 N5 C9 174.1(8) . . . . ?
C14 C13 N5 C15 -66.4(10) . . . . ?
